data_4079143
loop_
_publ_author_name
'Li, Gang'
'Lamberti, Marina'
'Roviello, Giuseppina'
'Pellecchia, Claudio'

_publ_section_title
;
 New Titanium and Hafnium Complexes Bearing [&#x2212;NNN--]
 Pyrrolylpyridylamido Ligands as Olefin Polymerization Catalysts
;
_journal_issue 19
_journal_name_full Organometallics
_journal_page_first 6772
_journal_paper_doi 10.1021/om300519s
_journal_volume 31
_journal_year 2012
_chemical_formula_moiety 'C35 H47 N5 Ti'
_chemical_formula_sum 'C35 H47 N5 Ti'
_chemical_formula_weight 585.68
_chemical_name_systematic
;
(2,6-diisopropyl-phenyl)-[(2-isopropyl-phenyl)-[6-(1H-pyrrol-2-yl)-
pyridin-2-yl]-methyl]-amine-bis(dimethylamino)
-Titanium(I)
;
_space_group_IT_number 2
_symmetry_cell_setting triclinic
_symmetry_space_group_name_Hall '-P 1'
_symmetry_space_group_name_H-M 'P -1'
_atom_sites_solution_hydrogens geom
_atom_sites_solution_primary direct
_atom_sites_solution_secondary difmap
_audit_creation_method SHELXL-97
_cell_angle_alpha 81.165(8)
_cell_angle_beta 78.221(7)
_cell_angle_gamma 75.831(12)
_cell_formula_units_Z 2
_cell_length_a 11.0440(10)
_cell_length_b 12.5810(14)
_cell_length_c 12.6200(9)
_cell_measurement_reflns_used 90
_cell_measurement_temperature 173(2)
_cell_measurement_theta_max 23.038
_cell_measurement_theta_min 3.589
_cell_volume 1654.4(3)
_computing_cell_refinement 'Dirax/lsq (Duisenberg & Schreurs 1989-2000)'
_computing_data_collection 'Collect (Nonius BV, 1997-2000)'
_computing_data_reduction 'EvalCCD (Duisenberg & Schreurs 1990-2000)'
_computing_molecular_graphics 'Ortep-3 for Windows (Farrugia, 1997)'
_computing_structure_refinement 'SHELXL-97 (Sheldrick, 1997)'
_computing_structure_solution 'SHELXS-97 (Sheldrick, 1990)'
_diffrn_ambient_temperature 173(2)
_diffrn_detector 'CCD plate'
_diffrn_measured_fraction_theta_full 0.989
_diffrn_measured_fraction_theta_max 0.989
_diffrn_measurement_device '95mm CCD camera on \k-goniostat'
_diffrn_measurement_device_type 'Bruker-Nonius KappaCCD'
_diffrn_measurement_method 'CCD rotation images, thick slices'
_diffrn_radiation_monochromator graphite
_diffrn_radiation_source 'fine-focus sealed tube'
_diffrn_radiation_type MoK\a
_diffrn_radiation_wavelength 0.71073
_diffrn_reflns_av_R_equivalents 0.0402
_diffrn_reflns_av_sigmaI/netI 0.0262
_diffrn_reflns_limit_h_max 14
_diffrn_reflns_limit_h_min -14
_diffrn_reflns_limit_k_max 16
_diffrn_reflns_limit_k_min -16
_diffrn_reflns_limit_l_max 16
_diffrn_reflns_limit_l_min -16
_diffrn_reflns_number 59578
_diffrn_reflns_theta_full 27.50
_diffrn_reflns_theta_max 27.50
_diffrn_reflns_theta_min 3.10
_diffrn_source 'Enraf Nonius FR590'
_exptl_absorpt_coefficient_mu 0.289
_exptl_absorpt_correction_T_max 0.9717
_exptl_absorpt_correction_T_min 0.9717
_exptl_absorpt_correction_type multi-scan
_exptl_absorpt_process_details
;
SADABS (Bruker, 2000)
;
_exptl_crystal_colour yellow
_exptl_crystal_density_diffrn 1.176
_exptl_crystal_density_method 'not measured'
_exptl_crystal_description prism
_exptl_crystal_F_000 628
_exptl_crystal_size_max 0.10
_exptl_crystal_size_mid 0.10
_exptl_crystal_size_min 0.10
_refine_diff_density_max 0.302
_refine_diff_density_min -0.300
_refine_diff_density_rms 0.057
_refine_ls_extinction_method none
_refine_ls_goodness_of_fit_ref 1.092
_refine_ls_hydrogen_treatment constr
_refine_ls_matrix_type full
_refine_ls_number_parameters 380
_refine_ls_number_reflns 7510
_refine_ls_number_restraints 0
_refine_ls_restrained_S_all 1.092
_refine_ls_R_factor_all 0.0627
_refine_ls_R_factor_gt 0.0438
_refine_ls_shift/su_max 0.000
_refine_ls_shift/su_mean 0.000
_refine_ls_structure_factor_coef Fsqd
_refine_ls_weighting_details 'calc w=1/[\s^2^(Fo^2^)+(0.0377P)^2^+1.4992P] where P=(Fo^2^+2Fc^2^)/3'
_refine_ls_weighting_scheme calc
_refine_ls_wR_factor_gt 0.0992
_refine_ls_wR_factor_ref 0.1123
_reflns_number_gt 6141
_reflns_number_total 7510
_reflns_threshold_expression >2\s(I)
_cod_data_source_file om300519s_si_002.cif
_cod_data_source_block sati
_cod_original_sg_symbol_H-M P-1
_cod_database_code 4079143

loop_
_symmetry_equiv_pos_as_xyz
'x, y, z'
'-x, -y, -z'

loop_
_atom_site_label
_atom_site_type_symbol
_atom_site_fract_x
_atom_site_fract_y
_atom_site_fract_z
_atom_site_U_iso_or_equiv
_atom_site_adp_type
_atom_site_occupancy
_atom_site_symmetry_multiplicity
_atom_site_calc_flag
_atom_site_refinement_flags
Ti1 Ti 0.37417(3) 0.25709(3) 0.38018(3) 0.01774(9) Uani 1 1 d .
N1 N 0.25322(14) 0.26246(12) 0.28168(12) 0.0180(3) Uani 1 1 d .
N2 N 0.21484(14) 0.19956(12) 0.48305(12) 0.0191(3) Uani 1 1 d .
N3 N 0.36680(15) 0.29087(14) 0.53953(13) 0.0254(3) Uani 1 1 d .
N4 N 0.44773(15) 0.37787(14) 0.31746(13) 0.0257(3) Uani 1 1 d .
N5 N 0.51071(15) 0.13276(13) 0.36234(13) 0.0255(3) Uani 1 1 d .
C1 C 0.15332(16) 0.19742(14) 0.31414(14) 0.0182(3) Uani 1 1 d .
H1 H 0.0731 0.2446 0.2930 0.018 Uiso 1 1 calc R
C2 C 0.13135(17) 0.17245(14) 0.43648(14) 0.0204(4) Uani 1 1 d .
C3 C 0.03266(19) 0.12813(17) 0.49803(16) 0.0286(4) Uani 1 1 d .
H3 H -0.0272 0.1090 0.4642 0.029 Uiso 1 1 calc R
C4 C 0.0238(2) 0.11256(18) 0.61029(17) 0.0332(5) Uani 1 1 d .
H4 H -0.0411 0.0798 0.6541 0.033 Uiso 1 1 calc R
C5 C 0.1088(2) 0.14443(16) 0.65880(16) 0.0287(4) Uani 1 1 d .
H5 H 0.1024 0.1346 0.7357 0.029 Uiso 1 1 calc R
C6 C 0.20357(17) 0.19100(14) 0.59296(14) 0.0210(4) Uani 1 1 d .
C7 C 0.29274(17) 0.24080(15) 0.62469(15) 0.0222(4) Uani 1 1 d .
C8 C 0.3181(2) 0.25706(17) 0.72284(16) 0.0286(4) Uani 1 1 d .
H8 H 0.2802 0.2309 0.7934 0.029 Uiso 1 1 calc R
C9 C 0.4111(2) 0.31987(18) 0.69765(17) 0.0315(4) Uani 1 1 d .
H9 H 0.4483 0.3447 0.7481 0.031 Uiso 1 1 calc R
C10 C 0.4382(2) 0.33877(18) 0.58548(17) 0.0307(4) Uani 1 1 d .
H10 H 0.4982 0.3795 0.5461 0.031 Uiso 1 1 calc R
C11 C 0.22687(17) 0.34586(15) 0.19296(14) 0.0204(4) Uani 1 1 d .
C12 C 0.11556(18) 0.43091(16) 0.20604(16) 0.0260(4) Uani 1 1 d .
C13 C 0.0866(2) 0.50437(18) 0.11564(19) 0.0368(5) Uani 1 1 d .
H13 H 0.0103 0.5596 0.1229 0.037 Uiso 1 1 calc R
C14 C 0.1651(2) 0.4990(2) 0.01666(19) 0.0452(6) Uani 1 1 d .
H14 H 0.1424 0.5489 -0.0443 0.045 Uiso 1 1 calc R
C15 C 0.2770(2) 0.4211(2) 0.00601(18) 0.0383(5) Uani 1 1 d .
H15 H 0.3326 0.4194 -0.0623 0.038 Uiso 1 1 calc R
C16 C 0.31104(19) 0.34444(17) 0.09296(15) 0.0265(4) Uani 1 1 d .
C17 C 0.02772(19) 0.44907(17) 0.31465(17) 0.0302(4) Uani 1 1 d .
H17 H 0.0659 0.3951 0.3722 0.030 Uiso 1 1 calc R
C18 C 0.0136(2) 0.5658(2) 0.3444(2) 0.0455(6) Uani 1 1 d .
H18A H 0.0977 0.5795 0.3421 0.046 Uiso 1 1 calc R
H18B H -0.0358 0.5725 0.4179 0.046 Uiso 1 1 calc R
H18C H -0.0302 0.6198 0.2923 0.046 Uiso 1 1 calc R
C19 C -0.1057(2) 0.4320(2) 0.3166(2) 0.0422(6) Uani 1 1 d .
H19A H -0.1468 0.4871 0.2637 0.042 Uiso 1 1 calc R
H19B H -0.1560 0.4401 0.3896 0.042 Uiso 1 1 calc R
H19C H -0.0994 0.3579 0.2977 0.042 Uiso 1 1 calc R
C20 C 0.43727(19) 0.26311(18) 0.07649(16) 0.0300(4) Uani 1 1 d .
H20 H 0.4579 0.2332 0.1504 0.030 Uiso 1 1 calc R
C21 C 0.4330(2) 0.1653(2) 0.02060(19) 0.0389(5) Uani 1 1 d .
H21A H 0.3670 0.1286 0.0631 0.039 Uiso 1 1 calc R
H21B H 0.5154 0.1131 0.0155 0.039 Uiso 1 1 calc R
H21C H 0.4138 0.1913 -0.0527 0.039 Uiso 1 1 calc R
C22 C 0.5450(2) 0.3177(2) 0.0148(2) 0.0432(6) Uani 1 1 d .
H22A H 0.5378 0.3340 -0.0625 0.043 Uiso 1 1 calc R
H22B H 0.6268 0.2675 0.0223 0.043 Uiso 1 1 calc R
H22C H 0.5393 0.3863 0.0450 0.043 Uiso 1 1 calc R
C23 C 0.5780(2) 0.3846(2) 0.2768(2) 0.0414(5) Uani 1 1 d .
H23A H 0.5836 0.4300 0.2063 0.041 Uiso 1 1 calc R
H23B H 0.6304 0.3104 0.2680 0.041 Uiso 1 1 calc R
H23C H 0.6085 0.4181 0.3285 0.041 Uiso 1 1 calc R
C24 C 0.3632(2) 0.48493(18) 0.3266(2) 0.0405(5) Uani 1 1 d .
H24A H 0.3936 0.5263 0.3716 0.041 Uiso 1 1 calc R
H24B H 0.2778 0.4757 0.3604 0.041 Uiso 1 1 calc R
H24C H 0.3610 0.5254 0.2539 0.041 Uiso 1 1 calc R
C25 C 0.6046(2) 0.1075(2) 0.4340(2) 0.0413(5) Uani 1 1 d .
H25A H 0.6087 0.0326 0.4709 0.041 Uiso 1 1 calc R
H25B H 0.5804 0.1603 0.4884 0.041 Uiso 1 1 calc R
H25C H 0.6879 0.1128 0.3909 0.041 Uiso 1 1 calc R
C26 C 0.5482(2) 0.05489(18) 0.28139(19) 0.0349(5) Uani 1 1 d .
H26A H 0.6296 0.0634 0.2365 0.035 Uiso 1 1 calc R
H26B H 0.4835 0.0692 0.2350 0.035 Uiso 1 1 calc R
H26C H 0.5567 -0.0204 0.3181 0.035 Uiso 1 1 calc R
C27 C 0.18378(17) 0.09150(15) 0.25956(14) 0.0203(4) Uani 1 1 d .
C28 C 0.26726(18) 0.00061(16) 0.30183(17) 0.0276(4) Uani 1 1 d .
H28 H 0.3033 0.0074 0.3620 0.028 Uiso 1 1 calc R
C29 C 0.2992(2) -0.09908(18) 0.2588(2) 0.0370(5) Uani 1 1 d .
H29 H 0.3573 -0.1597 0.2884 0.037 Uiso 1 1 calc R
C30 C 0.2456(2) -0.10951(19) 0.17231(19) 0.0379(5) Uani 1 1 d .
H30 H 0.2653 -0.1779 0.1427 0.038 Uiso 1 1 calc R
C31 C 0.1636(2) -0.02059(18) 0.12936(17) 0.0325(5) Uani 1 1 d .
H31 H 0.1278 -0.0288 0.0695 0.032 Uiso 1 1 calc R
C32 C 0.13090(18) 0.08187(16) 0.17063(15) 0.0249(4) Uani 1 1 d .
C33 C 0.0369(2) 0.17514(18) 0.12003(17) 0.0315(4) Uani 1 1 d .
H33 H 0.0439 0.2455 0.1435 0.031 Uiso 1 1 calc R
C34 C -0.0975(2) 0.1611(2) 0.1618(2) 0.0523(7) Uani 1 1 d .
H34A H -0.1068 0.0918 0.1414 0.052 Uiso 1 1 calc R
H34B H -0.1569 0.2229 0.1298 0.052 Uiso 1 1 calc R
H34C H -0.1158 0.1594 0.2413 0.052 Uiso 1 1 calc R
C35 C 0.0644(3) 0.1862(3) -0.00398(19) 0.0537(7) Uani 1 1 d .
H35A H 0.0564 0.1189 -0.0295 0.054 Uiso 1 1 calc R
H35B H 0.1508 0.1974 -0.0298 0.054 Uiso 1 1 calc R
H35C H 0.0038 0.2495 -0.0324 0.054 Uiso 1 1 calc R

loop_
_atom_site_aniso_label
_atom_site_aniso_U_11
_atom_site_aniso_U_22
_atom_site_aniso_U_33
_atom_site_aniso_U_23
_atom_site_aniso_U_13
_atom_site_aniso_U_12
Ti1 0.01704(16) 0.01960(16) 0.01660(16) -0.00108(11) -0.00313(12) -0.00445(12)
N1 0.0186(7) 0.0182(7) 0.0169(7) 0.0004(6) -0.0029(6) -0.0049(6)
N2 0.0197(7) 0.0182(7) 0.0181(7) -0.0016(6) -0.0019(6) -0.0033(6)
N3 0.0275(8) 0.0299(9) 0.0213(8) -0.0033(6) -0.0046(7) -0.0104(7)
N4 0.0265(8) 0.0265(8) 0.0263(8) -0.0001(6) -0.0052(7) -0.0111(7)
N5 0.0207(8) 0.0266(8) 0.0267(8) -0.0010(6) -0.0048(7) -0.0010(6)
C1 0.0168(8) 0.0198(8) 0.0180(8) -0.0013(6) -0.0028(7) -0.0048(6)
C2 0.0217(9) 0.0173(8) 0.0214(9) -0.0036(7) -0.0019(7) -0.0036(7)
C3 0.0284(10) 0.0333(11) 0.0272(10) -0.0069(8) 0.0023(8) -0.0161(8)
C4 0.0379(11) 0.0361(11) 0.0262(10) -0.0033(8) 0.0074(9) -0.0198(9)
C5 0.0386(11) 0.0271(10) 0.0188(9) -0.0021(7) 0.0030(8) -0.0109(8)
C6 0.0253(9) 0.0171(8) 0.0184(8) -0.0014(6) -0.0033(7) -0.0014(7)
C7 0.0232(9) 0.0219(9) 0.0195(9) -0.0026(7) -0.0030(7) -0.0016(7)
C8 0.0354(11) 0.0291(10) 0.0195(9) -0.0032(7) -0.0066(8) -0.0021(8)
C9 0.0335(11) 0.0351(11) 0.0294(10) -0.0102(9) -0.0131(9) -0.0038(9)
C10 0.0294(10) 0.0380(12) 0.0286(10) -0.0069(9) -0.0066(8) -0.0115(9)
C11 0.0238(9) 0.0209(9) 0.0187(8) 0.0003(7) -0.0076(7) -0.0076(7)
C12 0.0265(9) 0.0233(9) 0.0285(10) 0.0008(8) -0.0090(8) -0.0048(8)
C13 0.0348(11) 0.0294(11) 0.0422(13) 0.0071(9) -0.0158(10) 0.0011(9)
C14 0.0536(15) 0.0442(14) 0.0341(12) 0.0173(10) -0.0179(11) -0.0088(11)
C15 0.0426(13) 0.0471(14) 0.0225(10) 0.0081(9) -0.0058(9) -0.0119(10)
C16 0.0295(10) 0.0306(10) 0.0203(9) 0.0005(7) -0.0042(8) -0.0105(8)
C17 0.0261(10) 0.0260(10) 0.0339(11) -0.0062(8) -0.0053(9) 0.0046(8)
C18 0.0398(13) 0.0328(12) 0.0607(16) -0.0174(11) -0.0110(12) 0.0076(10)
C19 0.0260(11) 0.0415(13) 0.0535(15) -0.0092(11) -0.0012(10) 0.0008(9)
C20 0.0276(10) 0.0401(12) 0.0197(9) -0.0026(8) 0.0004(8) -0.0068(9)
C21 0.0361(12) 0.0416(13) 0.0378(12) -0.0083(10) 0.0024(10) -0.0111(10)
C22 0.0339(12) 0.0534(15) 0.0439(13) -0.0159(11) 0.0044(10) -0.0155(11)
C23 0.0341(12) 0.0434(13) 0.0488(14) -0.0069(11) 0.0032(10) -0.0198(10)
C24 0.0407(12) 0.0272(11) 0.0582(15) -0.0039(10) -0.0170(11) -0.0096(9)
C25 0.0313(11) 0.0449(14) 0.0465(14) -0.0088(11) -0.0174(10) 0.0051(10)
C26 0.0291(11) 0.0309(11) 0.0394(12) -0.0073(9) -0.0035(9) 0.0036(8)
C27 0.0193(8) 0.0224(9) 0.0192(8) -0.0033(7) 0.0005(7) -0.0068(7)
C28 0.0250(9) 0.0269(10) 0.0305(10) -0.0049(8) -0.0062(8) -0.0028(8)
C29 0.0315(11) 0.0270(11) 0.0500(14) -0.0104(10) -0.0063(10) 0.0014(9)
C30 0.0401(12) 0.0305(11) 0.0427(13) -0.0198(10) 0.0054(10) -0.0075(9)
C31 0.0384(11) 0.0392(12) 0.0248(10) -0.0121(9) 0.0000(9) -0.0170(10)
C32 0.0261(9) 0.0298(10) 0.0198(9) -0.0027(7) 0.0006(7) -0.0116(8)
C33 0.0376(11) 0.0353(11) 0.0268(10) -0.0015(8) -0.0136(9) -0.0128(9)
C34 0.0355(13) 0.0600(17) 0.0558(16) 0.0057(13) -0.0122(12) -0.0039(12)
C35 0.0693(18) 0.0671(19) 0.0280(12) 0.0095(12) -0.0192(12) -0.0218(15)

loop_
_atom_type_symbol
_atom_type_description
_atom_type_scat_dispersion_real
_atom_type_scat_dispersion_imag
_atom_type_scat_source
C C 0.0033 0.0016 'International Tables Vol C Tables 4.2.6.8 and 6.1.1.4'
H H 0.0000 0.0000 'International Tables Vol C Tables 4.2.6.8 and 6.1.1.4'
N N 0.0061 0.0033 'International Tables Vol C Tables 4.2.6.8 and 6.1.1.4'
Ti Ti 0.2776 0.4457 'International Tables Vol C Tables 4.2.6.8 and 6.1.1.4'

loop_
_geom_angle_atom_site_label_1
_geom_angle_atom_site_label_2
_geom_angle_atom_site_label_3
_geom_angle
_geom_angle_publ_flag
N4 Ti1 N5 104.03(7) no
N4 Ti1 N1 101.86(7) no
N5 Ti1 N1 110.69(7) no
N4 Ti1 N3 92.80(7) no
N5 Ti1 N3 103.49(7) no
N1 Ti1 N3 137.84(6) no
N4 Ti1 N2 147.71(7) no
N5 Ti1 N2 107.18(6) no
N1 Ti1 N2 74.66(6) no
N3 Ti1 N2 72.17(6) no
C11 N1 C1 111.63(13) no
C11 N1 Ti1 125.87(11) no
C1 N1 Ti1 120.27(11) no
C2 N2 C6 121.52(16) no
C2 N2 Ti1 118.77(12) no
C6 N2 Ti1 119.71(12) no
C10 N3 C7 106.20(16) no
C10 N3 Ti1 133.54(14) no
C7 N3 Ti1 119.09(12) no
C23 N4 C24 112.72(17) no
C23 N4 Ti1 131.53(15) no
C24 N4 Ti1 114.95(14) no
C26 N5 C25 109.03(17) no
C26 N5 Ti1 131.20(13) no
C25 N5 Ti1 119.65(14) no
N1 C1 C2 108.43(14) no
N1 C1 C27 113.80(14) no
C2 C1 C27 110.73(14) no
N1 C1 H1 107.9 no
C2 C1 H1 107.9 no
C27 C1 H1 107.9 no
N2 C2 C3 121.21(17) no
N2 C2 C1 113.61(15) no
C3 C2 C1 125.15(17) no
C2 C3 C4 118.16(18) no
C2 C3 H3 120.9 no
C4 C3 H3 120.9 no
C5 C4 C3 120.39(18) no
C5 C4 H4 119.8 no
C3 C4 H4 119.8 no
C4 C5 C6 118.73(18) no
C4 C5 H5 120.6 no
C6 C5 H5 120.6 no
N2 C6 C5 119.78(17) no
N2 C6 C7 111.55(16) no
C5 C6 C7 128.55(17) no
C8 C7 N3 110.19(17) no
C8 C7 C6 134.82(18) no
N3 C7 C6 114.85(16) no
C7 C8 C9 106.31(18) no
C7 C8 H8 126.8 no
C9 C8 H8 126.8 no
C10 C9 C8 106.91(18) no
C10 C9 H9 126.5 no
C8 C9 H9 126.5 no
N3 C10 C9 110.39(18) no
N3 C10 H10 124.8 no
C9 C10 H10 124.8 no
C16 C11 C12 119.48(17) no
C16 C11 N1 120.54(17) no
C12 C11 N1 119.98(16) no
C13 C12 C11 118.55(19) no
C13 C12 C17 117.81(18) no
C11 C12 C17 123.61(17) no
C14 C13 C12 121.7(2) no
C14 C13 H13 119.2 no
C12 C13 H13 119.2 no
C13 C14 C15 119.6(2) no
C13 C14 H14 120.2 no
C15 C14 H14 120.2 no
C14 C15 C16 121.6(2) no
C14 C15 H15 119.2 no
C16 C15 H15 119.2 no
C15 C16 C11 118.81(19) no
C15 C16 C20 118.79(18) no
C11 C16 C20 122.39(17) no
C12 C17 C18 111.31(19) no
C12 C17 C19 113.21(18) no
C18 C17 C19 107.76(18) no
C12 C17 H17 108.1 no
C18 C17 H17 108.1 no
C19 C17 H17 108.1 no
C17 C18 H18A 109.5 no
C17 C18 H18B 109.5 no
H18A C18 H18B 109.5 no
C17 C18 H18C 109.5 no
H18A C18 H18C 109.5 no
H18B C18 H18C 109.5 no
C17 C19 H19A 109.5 no
C17 C19 H19B 109.5 no
H19A C19 H19B 109.5 no
C17 C19 H19C 109.5 no
H19A C19 H19C 109.5 no
H19B C19 H19C 109.5 no
C16 C20 C21 112.56(18) no
C16 C20 C22 112.41(18) no
C21 C20 C22 110.25(17) no
C16 C20 H20 107.1 no
C21 C20 H20 107.1 no
C22 C20 H20 107.1 no
C20 C21 H21A 109.5 no
C20 C21 H21B 109.5 no
H21A C21 H21B 109.5 no
C20 C21 H21C 109.5 no
H21A C21 H21C 109.5 no
H21B C21 H21C 109.5 no
C20 C22 H22A 109.5 no
C20 C22 H22B 109.5 no
H22A C22 H22B 109.5 no
C20 C22 H22C 109.5 no
H22A C22 H22C 109.5 no
H22B C22 H22C 109.5 no
N4 C23 H23A 109.5 no
N4 C23 H23B 109.5 no
H23A C23 H23B 109.5 no
N4 C23 H23C 109.5 no
H23A C23 H23C 109.5 no
H23B C23 H23C 109.5 no
N4 C24 H24A 109.5 no
N4 C24 H24B 109.5 no
H24A C24 H24B 109.5 no
N4 C24 H24C 109.5 no
H24A C24 H24C 109.5 no
H24B C24 H24C 109.5 no
N5 C25 H25A 109.5 no
N5 C25 H25B 109.5 no
H25A C25 H25B 109.5 no
N5 C25 H25C 109.5 no
H25A C25 H25C 109.5 no
H25B C25 H25C 109.5 no
N5 C26 H26A 109.5 no
N5 C26 H26B 109.5 no
H26A C26 H26B 109.5 no
N5 C26 H26C 109.5 no
H26A C26 H26C 109.5 no
H26B C26 H26C 109.5 no
C28 C27 C32 119.17(17) no
C28 C27 C1 117.76(16) no
C32 C27 C1 123.07(16) no
C29 C28 C27 121.94(19) no
C29 C28 H28 119.0 no
C27 C28 H28 119.0 no
C28 C29 C30 119.1(2) no
C28 C29 H29 120.5 no
C30 C29 H29 120.5 no
C31 C30 C29 119.7(2) no
C31 C30 H30 120.2 no
C29 C30 H30 120.2 no
C30 C31 C32 122.3(2) no
C30 C31 H31 118.8 no
C32 C31 H31 118.8 no
C27 C32 C31 117.78(19) no
C27 C32 C33 123.31(18) no
C31 C32 C33 118.87(18) no
C34 C33 C32 110.62(18) no
C34 C33 C35 110.4(2) no
C32 C33 C35 112.8(2) no
C34 C33 H33 107.6 no
C32 C33 H33 107.6 no
C35 C33 H33 107.6 no
C33 C34 H34A 109.5 no
C33 C34 H34B 109.5 no
H34A C34 H34B 109.5 no
C33 C34 H34C 109.5 no
H34A C34 H34C 109.5 no
H34B C34 H34C 109.5 no
C33 C35 H35A 109.5 no
C33 C35 H35B 109.5 no
H35A C35 H35B 109.5 no
C33 C35 H35C 109.5 no
H35A C35 H35C 109.5 no
H35B C35 H35C 109.5 no

loop_
_geom_bond_atom_site_label_1
_geom_bond_atom_site_label_2
_geom_bond_distance
_geom_bond_publ_flag
Ti1 N4 1.8889(16) no
Ti1 N5 1.8937(16) no
Ti1 N1 1.9855(15) no
Ti1 N3 2.1000(16) no
Ti1 N2 2.1698(15) no
N1 C11 1.436(2) no
N1 C1 1.486(2) no
N2 C2 1.322(2) no
N2 C6 1.357(2) no
N3 C10 1.359(3) no
N3 C7 1.381(2) no
N4 C23 1.444(3) no
N4 C24 1.445(3) no
N5 C26 1.453(3) no
N5 C25 1.459(3) no
C1 C2 1.509(2) no
C1 C27 1.527(2) no
C1 H1 1.0000 no
C2 C3 1.386(3) no
C3 C4 1.387(3) no
C3 H3 0.9500 no
C4 C5 1.383(3) no
C4 H4 0.9500 no
C5 C6 1.388(3) no
C5 H5 0.9500 no
C6 C7 1.436(3) no
C7 C8 1.379(3) no
C8 C9 1.402(3) no
C8 H8 0.9500 no
C9 C10 1.381(3) no
C9 H9 0.9500 no
C10 H10 0.9500 no
C11 C16 1.406(3) no
C11 C12 1.418(3) no
C12 C13 1.392(3) no
C12 C17 1.522(3) no
C13 C14 1.368(3) no
C13 H13 0.9500 no
C14 C15 1.373(3) no
C14 H14 0.9500 no
C15 C16 1.393(3) no
C15 H15 0.9500 no
C16 C20 1.511(3) no
C17 C18 1.534(3) no
C17 C19 1.535(3) no
C17 H17 1.0000 no
C18 H18A 0.9800 no
C18 H18B 0.9800 no
C18 H18C 0.9800 no
C19 H19A 0.9800 no
C19 H19B 0.9800 no
C19 H19C 0.9800 no
C20 C21 1.524(3) no
C20 C22 1.533(3) no
C20 H20 1.0000 no
C21 H21A 0.9800 no
C21 H21B 0.9800 no
C21 H21C 0.9800 no
C22 H22A 0.9800 no
C22 H22B 0.9800 no
C22 H22C 0.9800 no
C23 H23A 0.9800 no
C23 H23B 0.9800 no
C23 H23C 0.9800 no
C24 H24A 0.9800 no
C24 H24B 0.9800 no
C24 H24C 0.9800 no
C25 H25A 0.9800 no
C25 H25B 0.9800 no
C25 H25C 0.9800 no
C26 H26A 0.9800 no
C26 H26B 0.9800 no
C26 H26C 0.9800 no
C27 C28 1.393(3) no
C27 C32 1.400(3) no
C28 C29 1.381(3) no
C28 H28 0.9500 no
C29 C30 1.381(3) no
C29 H29 0.9500 no
C30 C31 1.372(3) no
C30 H30 0.9500 no
C31 C32 1.402(3) no
C31 H31 0.9500 no
C32 C33 1.519(3) no
C33 C34 1.514(3) no
C33 C35 1.523(3) no
C33 H33 1.0000 no
C34 H34A 0.9800 no
C34 H34B 0.9800 no
C34 H34C 0.9800 no
C35 H35A 0.9800 no
C35 H35B 0.9800 no
C35 H35C 0.9800 no

loop_
_geom_torsion_atom_site_label_1
_geom_torsion_atom_site_label_2
_geom_torsion_atom_site_label_3
_geom_torsion_atom_site_label_4
_geom_torsion
_geom_torsion_publ_flag
N4 Ti1 N1 C11 -4.67(16) no
N5 Ti1 N1 C11 -114.80(15) no
N3 Ti1 N1 C11 103.15(15) no
N2 Ti1 N1 C11 142.27(15) no
N4 Ti1 N1 C1 -166.24(12) no
N5 Ti1 N1 C1 83.63(13) no
N3 Ti1 N1 C1 -58.42(16) no
N2 Ti1 N1 C1 -19.30(12) no
N4 Ti1 N2 C2 101.89(16) no
N5 Ti1 N2 C2 -93.47(14) no
N1 Ti1 N2 C2 13.91(13) no
N3 Ti1 N2 C2 167.50(14) no
N4 Ti1 N2 C6 -78.83(18) no
N5 Ti1 N2 C6 85.81(14) no
N1 Ti1 N2 C6 -166.81(14) no
N3 Ti1 N2 C6 -13.22(13) no
N4 Ti1 N3 C10 -28.9(2) no
N5 Ti1 N3 C10 76.2(2) no
N1 Ti1 N3 C10 -140.03(18) no
N2 Ti1 N3 C10 -179.8(2) no
N4 Ti1 N3 C7 165.34(14) no
N5 Ti1 N3 C7 -89.51(15) no
N1 Ti1 N3 C7 54.22(18) no
N2 Ti1 N3 C7 14.49(13) no
N5 Ti1 N4 C23 -7.7(2) no
N1 Ti1 N4 C23 -122.80(19) no
N3 Ti1 N4 C23 97.0(2) no
N2 Ti1 N4 C23 157.21(17) no
N5 Ti1 N4 C24 -176.46(15) no
N1 Ti1 N4 C24 68.41(15) no
N3 Ti1 N4 C24 -71.81(15) no
N2 Ti1 N4 C24 -11.6(2) no
N4 Ti1 N5 C26 -98.68(18) no
N1 Ti1 N5 C26 10.0(2) no
N3 Ti1 N5 C26 164.91(18) no
N2 Ti1 N5 C26 89.71(18) no
N4 Ti1 N5 C25 76.82(17) no
N1 Ti1 N5 C25 -174.47(15) no
N3 Ti1 N5 C25 -19.59(17) no
N2 Ti1 N5 C25 -94.79(16) no
C11 N1 C1 C2 -142.14(15) no
Ti1 N1 C1 C2 21.86(18) no
C11 N1 C1 C27 94.16(17) no
Ti1 N1 C1 C27 -101.84(15) no
C6 N2 C2 C3 -3.7(3) no
Ti1 N2 C2 C3 175.55(14) no
C6 N2 C2 C1 174.71(15) no
Ti1 N2 C2 C1 -6.03(19) no
N1 C1 C2 N2 -8.7(2) no
C27 C1 C2 N2 116.84(17) no
N1 C1 C2 C3 169.69(17) no
C27 C1 C2 C3 -64.8(2) no
N2 C2 C3 C4 -0.2(3) no
C1 C2 C3 C4 -178.41(18) no
C2 C3 C4 C5 2.3(3) no
C3 C4 C5 C6 -0.7(3) no
C2 N2 C6 C5 5.4(3) no
Ti1 N2 C6 C5 -173.88(14) no
C2 N2 C6 C7 -170.93(16) no
Ti1 N2 C6 C7 9.8(2) no
C4 C5 C6 N2 -3.1(3) no
C4 C5 C6 C7 172.50(19) no
C10 N3 C7 C8 -0.2(2) no
Ti1 N3 C7 C8 169.07(13) no
C10 N3 C7 C6 176.12(17) no
Ti1 N3 C7 C6 -14.6(2) no
N2 C6 C7 C8 177.9(2) no
C5 C6 C7 C8 2.0(4) no
N2 C6 C7 N3 2.7(2) no
C5 C6 C7 N3 -173.15(19) no
N3 C7 C8 C9 0.2(2) no
C6 C7 C8 C9 -175.1(2) no
C7 C8 C9 C10 -0.1(2) no
C7 N3 C10 C9 0.1(2) no
Ti1 N3 C10 C9 -166.92(15) no
C8 C9 C10 N3 0.0(2) no
C1 N1 C11 C16 -118.50(18) no
Ti1 N1 C11 C16 78.6(2) no
C1 N1 C11 C12 61.9(2) no
Ti1 N1 C11 C12 -101.05(18) no
C16 C11 C12 C13 6.4(3) no
N1 C11 C12 C13 -174.01(18) no
C16 C11 C12 C17 -171.48(18) no
N1 C11 C12 C17 8.2(3) no
C11 C12 C13 C14 -2.7(3) no
C17 C12 C13 C14 175.2(2) no
C12 C13 C14 C15 -1.5(4) no
C13 C14 C15 C16 2.2(4) no
C14 C15 C16 C11 1.5(3) no
C14 C15 C16 C20 -178.3(2) no
C12 C11 C16 C15 -5.8(3) no
N1 C11 C16 C15 174.60(18) no
C12 C11 C16 C20 173.99(18) no
N1 C11 C16 C20 -5.6(3) no
C13 C12 C17 C18 -55.5(3) no
C11 C12 C17 C18 122.4(2) no
C13 C12 C17 C19 66.1(3) no
C11 C12 C17 C19 -116.1(2) no
C15 C16 C20 C21 -81.1(2) no
C11 C16 C20 C21 99.2(2) no
C15 C16 C20 C22 44.2(3) no
C11 C16 C20 C22 -135.6(2) no
N1 C1 C27 C28 79.3(2) no
C2 C1 C27 C28 -43.1(2) no
N1 C1 C27 C32 -101.30(19) no
C2 C1 C27 C32 136.26(18) no
C32 C27 C28 C29 -0.2(3) no
C1 C27 C28 C29 179.15(18) no
C27 C28 C29 C30 -0.9(3) no
C28 C29 C30 C31 1.2(3) no
C29 C30 C31 C32 -0.4(3) no
C28 C27 C32 C31 1.0(3) no
C1 C27 C32 C31 -178.34(17) no
C28 C27 C32 C33 178.66(18) no
C1 C27 C32 C33 -0.7(3) no
C30 C31 C32 C27 -0.7(3) no
C30 C31 C32 C33 -178.48(19) no
C27 C32 C33 C34 -98.8(2) no
C31 C32 C33 C34 78.8(2) no
C27 C32 C33 C35 137.0(2) no
C31 C32 C33 C35 -45.4(3) no
